data_7038765
loop_
_publ_author_name
'Teo, Wei Jie'
'Wang, Zhe'
'Xue, Fei'
'Andy Hor, T. S.'
'Zhao, Jin'

_publ_section_title
;
 Cyclopentadienyl nickel(ii) N,C-chelating benzothiazolyl NHC complexes:
 synthesis, characterization and application in catalytic C-C bond
 formation reactions.
;
_journal_issue 17
_journal_name_full 'Dalton transactions (Cambridge, England : 2003)'
_journal_page_first 7312
_journal_page_last 7319
_journal_paper_doi 10.1039/c6dt00252h
_journal_volume 45
_journal_year 2016
_chemical_formula_sum 'C18 H16 F6 N3 Ni P S'
_chemical_formula_weight 510.08
_chemical_name_systematic
; 
 ? 
;
_space_group_crystal_system monoclinic
_space_group_IT_number 14
_space_group_name_Hall '-P 2ybc'
_space_group_name_H-M_alt 'P 1 21/c 1'
_symmetry_space_group_name_Hall '-P 2ybc'
_symmetry_space_group_name_H-M 'P 1 21/c 1'
_atom_sites_solution_hydrogens geom
_audit_creation_method SHELXL-2014
_audit_update_record
;
2015-12-08 deposited with the CCDC.
2016-03-09 downloaded from the CCDC.
;
_cell_angle_alpha 90
_cell_angle_beta 90.253(4)
_cell_angle_gamma 90
_cell_formula_units_Z 4
_cell_length_a 7.3234(13)
_cell_length_b 18.776(3)
_cell_length_c 13.938(2)
_cell_measurement_reflns_used 3422
_cell_measurement_temperature 100(2)
_cell_measurement_theta_max 27.47
_cell_measurement_theta_min 2.17
_cell_volume 1916.5(5)
_computing_cell_refinement 'Bruker SAINT'
_computing_data_collection 'Bruker APEX2'
_computing_data_reduction 'Bruker SAINT'
_computing_molecular_graphics 'Bruker SHELXTL'
_computing_publication_material 'Bruker SHELXTL'
_computing_structure_refinement 'SHELXL-2014 (Sheldrick, 2014)'
_computing_structure_solution 'SHELXS-97 (Sheldrick 2008)'
_diffrn_ambient_temperature 100(2)
_diffrn_measured_fraction_theta_full 1.000
_diffrn_measured_fraction_theta_max 0.995
_diffrn_measurement_device_type 'Bruker CCD Detector'
_diffrn_measurement_method '\f and \w scans'
_diffrn_radiation_type MoK\a
_diffrn_radiation_wavelength 0.71073
_diffrn_reflns_av_R_equivalents 0.0443
_diffrn_reflns_av_unetI/netI 0.0507
_diffrn_reflns_Laue_measured_fraction_full 1.000
_diffrn_reflns_Laue_measured_fraction_max 0.995
_diffrn_reflns_limit_h_max 9
_diffrn_reflns_limit_h_min -9
_diffrn_reflns_limit_k_max 24
_diffrn_reflns_limit_k_min -15
_diffrn_reflns_limit_l_max 18
_diffrn_reflns_limit_l_min -18
_diffrn_reflns_number 13566
_diffrn_reflns_point_group_measured_fraction_full 1.000
_diffrn_reflns_point_group_measured_fraction_max 0.995
_diffrn_reflns_theta_full 25.242
_diffrn_reflns_theta_max 27.605
_diffrn_reflns_theta_min 1.820
_exptl_absorpt_coefficient_mu 1.272
_exptl_absorpt_correction_T_max 0.7456
_exptl_absorpt_correction_T_min 0.6377
_exptl_absorpt_correction_type multi-scan
_exptl_absorpt_process_details 'Sadabs, (Sheldrick 2012)'
_exptl_crystal_colour Green
_exptl_crystal_density_diffrn 1.768
_exptl_crystal_density_meas ?
_exptl_crystal_density_method 'Not Measured'
_exptl_crystal_description Block
_exptl_crystal_F_000 1032
_exptl_crystal_size_max 0.600
_exptl_crystal_size_mid 0.120
_exptl_crystal_size_min 0.100
_refine_diff_density_max 0.610
_refine_diff_density_min -0.321
_refine_diff_density_rms 0.091
_refine_ls_extinction_method none
_refine_ls_goodness_of_fit_ref 1.033
_refine_ls_hydrogen_treatment constr
_refine_ls_matrix_type full
_refine_ls_number_parameters 271
_refine_ls_number_reflns 4434
_refine_ls_number_restraints 0
_refine_ls_restrained_S_all 1.033
_refine_ls_R_factor_all 0.0469
_refine_ls_R_factor_gt 0.0397
_refine_ls_shift/su_max 0.001
_refine_ls_shift/su_mean 0.000
_refine_ls_structure_factor_coef Fsqd
_refine_ls_weighting_details 'w=1/[\s^2^(Fo^2^)+(0.0498P)^2^+0.5730P] where P=(Fo^2^+2Fc^2^)/3'
_refine_ls_weighting_scheme calc
_refine_ls_wR_factor_gt 0.0947
_refine_ls_wR_factor_ref 0.0985
_reflns_Friedel_coverage 0.000
_reflns_number_gt 3840
_reflns_number_total 4434
_reflns_threshold_expression 'I > 2\s(I)'
_cod_data_source_file c6dt00252h2.cif
_cod_data_source_block E458
_cod_depositor_comments
;
The following automatic conversions were performed:

'_exptl_absorpt_correction_type' value 'Multi-scan' changed to
'multi-scan' according to
/usr/data/users/saulius/crontab/automatic-downloads/rss-feeds/RSC/lib/dictionaries/cif_core.dic
dictionary named 'cif_core.dic' version 2.4.2 from 2011-04-26.

'_exptl_crystal_density_meas' value 'Not Measured' was changed to '?'
- the value is perceived as not measured.

Automatic conversion script
Id: cif_fix_values 4268 2015-11-12 08:31:59Z antanas 

 Adding full bibliography for 7038765--7038767.cif.
;
_cod_original_cell_volume 1916.5(6)
_cod_database_code 7038765
_shelx_space_group_comment
; 
The symmetry employed for this shelxl refinement is uniquely defined 
by the following loop, which should always be used as a source of 
symmetry information in preference to the above space-group names. 
They are only intended as comments. 
;
_shelx_estimated_absorpt_t_min 0.516
_shelx_estimated_absorpt_t_max 0.883
_shelxl_version_number 2014-3

loop_
_space_group_symop_operation_xyz
'x, y, z'
'-x, y+1/2, -z+1/2'
'-x, -y, -z'
'x, -y-1/2, z-1/2'

loop_
_atom_site_label
_atom_site_type_symbol
_atom_site_fract_x
_atom_site_fract_y
_atom_site_fract_z
_atom_site_U_iso_or_equiv
_atom_site_adp_type
_atom_site_occupancy
_atom_site_site_symmetry_order
_atom_site_calc_flag
_atom_site_refinement_flags_posn
_atom_site_refinement_flags_adp
Ni1 Ni 0.71989(4) 0.60673(2) 0.63916(2) 0.01131(10) Uani 1 1 d . .
S1 S 0.75526(8) 0.43224(3) 0.43353(4) 0.01347(14) Uani 1 1 d . .
N1 N 0.7580(3) 0.55409(10) 0.52223(13) 0.0111(4) Uani 1 1 d . .
N2 N 0.6651(3) 0.46434(10) 0.62051(14) 0.0117(4) Uani 1 1 d . .
N3 N 0.5908(3) 0.48305(10) 0.76638(14) 0.0136(4) Uani 1 1 d . .
C1 C 0.8166(3) 0.56857(12) 0.42843(16) 0.0124(5) Uani 1 1 d . .
C2 C 0.8694(3) 0.63404(13) 0.39217(17) 0.0156(5) Uani 1 1 d . .
H2 H 0.8676 0.6754 0.4313 0.019 Uiso 1 1 calc R U
C3 C 0.9249(3) 0.63776(14) 0.29747(17) 0.0189(5) Uani 1 1 d . .
H3 H 0.9618 0.6823 0.2717 0.023 Uiso 1 1 calc R U
C4 C 0.9278(4) 0.57708(14) 0.23892(18) 0.0192(5) Uani 1 1 d . .
H4 H 0.9650 0.5813 0.1740 0.023 Uiso 1 1 calc R U
C5 C 0.8775(3) 0.51144(13) 0.27409(17) 0.0174(5) Uani 1 1 d . .
H5 H 0.8803 0.4701 0.2347 0.021 Uiso 1 1 calc R U
C6 C 0.8221(3) 0.50781(12) 0.36985(16) 0.0129(5) Uani 1 1 d . .
C7 C 0.7233(3) 0.48597(12) 0.53126(16) 0.0117(4) Uani 1 1 d . .
C8 C 0.6508(3) 0.51784(12) 0.68823(16) 0.0130(5) Uani 1 1 d . .
C9 C 0.6174(3) 0.39807(12) 0.65711(18) 0.0154(5) Uani 1 1 d . .
H9 H 0.6171 0.3537 0.6244 0.018 Uiso 1 1 calc R U
C10 C 0.5722(3) 0.41034(13) 0.74818(18) 0.0165(5) Uani 1 1 d . .
H10 H 0.5337 0.3754 0.7931 0.020 Uiso 1 1 calc R U
C11 C 0.5568(3) 0.51462(14) 0.86127(17) 0.0171(5) Uani 1 1 d . .
H11A H 0.4560 0.4887 0.8930 0.021 Uiso 1 1 calc R U
H11B H 0.5192 0.5649 0.8534 0.021 Uiso 1 1 calc R U
C12 C 0.7237(4) 0.51109(14) 0.92265(17) 0.0209(5) Uani 1 1 d . .
H12 H 0.7791 0.4658 0.9315 0.025 Uiso 1 1 calc R U
C13 C 0.7993(4) 0.56548(15) 0.96507(19) 0.0253(6) Uani 1 1 d . .
H13A H 0.7479 0.6116 0.9579 0.030 Uiso 1 1 calc R U
H13B H 0.9059 0.5590 1.0032 0.030 Uiso 1 1 calc R U
C14 C 0.7034(4) 0.71612(12) 0.59983(18) 0.0187(5) Uani 1 1 d . .
H14 H 0.6684 0.7348 0.5351 0.022 Uiso 1 1 calc R U
C15 C 0.8861(4) 0.69905(12) 0.63101(19) 0.0186(5) Uani 1 1 d . .
H15 H 0.9992 0.7041 0.5917 0.022 Uiso 1 1 calc R U
C16 C 0.8790(4) 0.67632(13) 0.72551(19) 0.0223(6) Uani 1 1 d . .
H16 H 0.9852 0.6628 0.7670 0.027 Uiso 1 1 calc R U
C17 C 0.6913(4) 0.67550(14) 0.75201(18) 0.0242(6) Uani 1 1 d . .
H17 H 0.6437 0.6625 0.8168 0.029 Uiso 1 1 calc R U
C18 C 0.5851(4) 0.70431(13) 0.67567(19) 0.0211(6) Uani 1 1 d . .
H18 H 0.4504 0.7130 0.6759 0.025 Uiso 1 1 calc R U
P1 P 0.75793(9) 0.19499(3) 0.54695(5) 0.01645(15) Uani 1 1 d . .
F1 F 0.7227(2) 0.27252(8) 0.50119(11) 0.0260(4) Uani 1 1 d . .
F2 F 0.8020(3) 0.16471(9) 0.44320(11) 0.0379(5) Uani 1 1 d . .
F3 F 0.7921(2) 0.11821(8) 0.59363(11) 0.0248(4) Uani 1 1 d . .
F4 F 0.7171(3) 0.22616(10) 0.65154(12) 0.0397(5) Uani 1 1 d . .
F5 F 0.9678(2) 0.21387(8) 0.56128(12) 0.0285(4) Uani 1 1 d . .
F6 F 0.5482(2) 0.17598(10) 0.53340(16) 0.0469(5) Uani 1 1 d . .

loop_
_atom_site_aniso_label
_atom_site_aniso_U_11
_atom_site_aniso_U_22
_atom_site_aniso_U_33
_atom_site_aniso_U_23
_atom_site_aniso_U_13
_atom_site_aniso_U_12
Ni1 0.01446(17) 0.00938(16) 0.01009(16) -0.00101(10) 0.00121(12) -0.00093(11)
S1 0.0175(3) 0.0100(3) 0.0129(3) -0.0020(2) -0.0003(2) -0.0001(2)
N1 0.0123(9) 0.0108(10) 0.0102(9) -0.0002(7) -0.0007(7) -0.0006(7)
N2 0.0125(9) 0.0092(9) 0.0134(9) 0.0001(7) 0.0012(8) 0.0012(7)
N3 0.0139(10) 0.0135(10) 0.0135(9) 0.0002(8) 0.0028(8) -0.0016(8)
C1 0.0117(11) 0.0146(12) 0.0109(10) -0.0011(9) -0.0007(9) 0.0003(8)
C2 0.0174(12) 0.0123(12) 0.0173(12) -0.0005(9) 0.0006(10) -0.0019(9)
C3 0.0219(13) 0.0184(13) 0.0164(12) 0.0054(10) 0.0029(10) -0.0028(10)
C4 0.0201(13) 0.0249(14) 0.0126(11) 0.0021(10) 0.0028(10) 0.0009(10)
C5 0.0190(12) 0.0196(13) 0.0137(11) -0.0030(9) -0.0012(9) 0.0023(10)
C6 0.0130(11) 0.0110(11) 0.0148(11) 0.0000(9) -0.0001(9) 0.0006(8)
C7 0.0113(11) 0.0121(11) 0.0118(11) -0.0009(9) -0.0016(9) 0.0001(8)
C8 0.0111(11) 0.0137(12) 0.0141(11) -0.0009(9) -0.0002(9) -0.0009(9)
C9 0.0158(12) 0.0092(11) 0.0212(12) 0.0032(9) 0.0005(10) -0.0015(9)
C10 0.0174(12) 0.0139(12) 0.0183(12) 0.0035(9) 0.0027(10) -0.0035(9)
C11 0.0161(12) 0.0204(13) 0.0149(12) -0.0012(9) 0.0077(9) -0.0017(10)
C12 0.0272(14) 0.0215(13) 0.0141(12) 0.0020(10) 0.0006(10) 0.0097(11)
C13 0.0248(14) 0.0318(16) 0.0193(13) 0.0030(11) -0.0013(11) 0.0017(11)
C14 0.0278(14) 0.0100(12) 0.0184(12) -0.0024(9) -0.0002(10) 0.0005(10)
C15 0.0219(13) 0.0082(11) 0.0257(13) -0.0050(9) 0.0063(11) -0.0037(9)
C16 0.0311(15) 0.0140(13) 0.0218(13) -0.0056(10) -0.0114(11) -0.0015(10)
C17 0.0448(18) 0.0135(13) 0.0142(12) -0.0039(10) 0.0068(12) -0.0040(11)
C18 0.0219(13) 0.0137(13) 0.0278(14) -0.0081(10) 0.0054(11) 0.0029(10)
P1 0.0192(3) 0.0130(3) 0.0172(3) 0.0035(2) 0.0019(3) -0.0022(2)
F1 0.0312(9) 0.0159(8) 0.0311(9) 0.0091(6) 0.0043(7) 0.0028(6)
F2 0.0752(14) 0.0196(9) 0.0189(8) -0.0038(6) 0.0057(8) -0.0033(8)
F3 0.0298(9) 0.0153(8) 0.0293(9) 0.0083(6) -0.0011(7) -0.0051(6)
F4 0.0612(13) 0.0322(11) 0.0258(9) 0.0028(7) 0.0198(9) 0.0111(9)
F5 0.0237(9) 0.0236(9) 0.0383(10) 0.0100(7) -0.0026(7) -0.0074(6)
F6 0.0205(9) 0.0462(12) 0.0740(14) 0.0349(10) -0.0103(9) -0.0099(8)

loop_
_atom_type_symbol
_atom_type_description
_atom_type_scat_dispersion_real
_atom_type_scat_dispersion_imag
_atom_type_scat_source
C C 0.0033 0.0016 'International Tables Vol C Tables 4.2.6.8 and 6.1.1.4'
H H 0.0000 0.0000 'International Tables Vol C Tables 4.2.6.8 and 6.1.1.4'
N N 0.0061 0.0033 'International Tables Vol C Tables 4.2.6.8 and 6.1.1.4'
F F 0.0171 0.0103 'International Tables Vol C Tables 4.2.6.8 and 6.1.1.4'
P P 0.1023 0.0942 'International Tables Vol C Tables 4.2.6.8 and 6.1.1.4'
S S 0.1246 0.1234 'International Tables Vol C Tables 4.2.6.8 and 6.1.1.4'
Ni Ni 0.3393 1.1124 'International Tables Vol C Tables 4.2.6.8 and 6.1.1.4'

loop_
_geom_angle_atom_site_label_1
_geom_angle_atom_site_label_2
_geom_angle_atom_site_label_3
_geom_angle
C8 Ni1 N1 83.82(9)
C8 Ni1 C17 104.63(10)
N1 Ni1 C17 171.55(9)
C8 Ni1 C15 154.56(10)
N1 Ni1 C15 106.77(9)
C17 Ni1 C15 65.56(10)
C8 Ni1 C16 119.33(10)
N1 Ni1 C16 135.58(10)
C17 Ni1 C16 39.93(11)
C15 Ni1 C16 38.13(10)
C8 Ni1 C14 159.72(10)
N1 Ni1 C14 106.57(9)
C17 Ni1 C14 65.38(10)
C15 Ni1 C14 39.62(10)
C16 Ni1 C14 65.31(10)
C8 Ni1 C18 123.32(10)
N1 Ni1 C18 135.05(9)
C17 Ni1 C18 39.59(10)
C15 Ni1 C18 65.11(10)
C16 Ni1 C18 65.87(10)
C14 Ni1 C18 37.90(10)
C7 S1 C6 88.00(11)
C7 N1 C1 109.79(19)
C7 N1 Ni1 112.99(15)
C1 N1 Ni1 137.21(15)
C7 N2 C8 115.26(19)
C7 N2 C9 132.4(2)
C8 N2 C9 112.3(2)
C8 N3 C10 111.1(2)
C8 N3 C11 126.1(2)
C10 N3 C11 122.74(19)
C2 C1 C6 120.0(2)
C2 C1 N1 126.8(2)
C6 C1 N1 113.2(2)
C3 C2 C1 118.4(2)
C3 C2 H2 120.8
C1 C2 H2 120.8
C2 C3 C4 121.3(2)
C2 C3 H3 119.4
C4 C3 H3 119.4
C5 C4 C3 121.0(2)
C5 C4 H4 119.5
C3 C4 H4 119.5
C4 C5 C6 117.6(2)
C4 C5 H5 121.2
C6 C5 H5 121.2
C5 C6 C1 121.7(2)
C5 C6 S1 127.47(19)
C1 C6 S1 110.86(17)
N1 C7 N2 115.8(2)
N1 C7 S1 118.14(17)
N2 C7 S1 126.04(17)
N3 C8 N2 103.05(19)
N3 C8 Ni1 144.83(18)
N2 C8 Ni1 112.12(16)
C10 C9 N2 105.0(2)
C10 C9 H9 127.5
N2 C9 H9 127.5
C9 C10 N3 108.5(2)
C9 C10 H10 125.7
N3 C10 H10 125.7
N3 C11 C12 110.9(2)
N3 C11 H11A 109.5
C12 C11 H11A 109.5
N3 C11 H11B 109.5
C12 C11 H11B 109.5
H11A C11 H11B 108.0
C13 C12 C11 124.9(2)
C13 C12 H12 117.6
C11 C12 H12 117.6
C12 C13 H13A 120.0
C12 C13 H13B 120.0
H13A C13 H13B 120.0
C18 C14 C15 108.5(2)
C18 C14 Ni1 71.61(15)
C15 C14 Ni1 69.90(14)
C18 C14 H14 125.8
C15 C14 H14 125.8
Ni1 C14 H14 125.8
C16 C15 C14 108.5(2)
C16 C15 Ni1 70.95(15)
C14 C15 Ni1 70.48(14)
C16 C15 H15 125.8
C14 C15 H15 125.8
Ni1 C15 H15 125.8
C15 C16 C17 106.8(2)
C15 C16 Ni1 70.92(14)
C17 C16 Ni1 67.20(14)
C15 C16 H16 126.6
C17 C16 H16 126.6
Ni1 C16 H16 126.6
C18 C17 C16 109.1(2)
C18 C17 Ni1 73.88(14)
C16 C17 Ni1 72.87(15)
C18 C17 H17 125.3
C16 C17 H17 125.3
Ni1 C17 H17 125.3
C14 C18 C17 106.8(2)
C14 C18 Ni1 70.48(14)
C17 C18 Ni1 66.53(14)
C14 C18 H18 126.6
C17 C18 H18 126.6
Ni1 C18 H18 126.6
F6 P1 F2 90.67(12)
F6 P1 F5 179.60(11)
F2 P1 F5 89.65(10)
F6 P1 F4 90.34(12)
F2 P1 F4 178.97(11)
F5 P1 F4 89.34(10)
F6 P1 F3 89.72(9)
F2 P1 F3 90.90(9)
F5 P1 F3 90.03(9)
F4 P1 F3 89.34(9)
F6 P1 F1 90.16(9)
F2 P1 F1 89.77(9)
F5 P1 F1 90.09(8)
F4 P1 F1 90.00(9)
F3 P1 F1 179.33(9)

loop_
_geom_bond_atom_site_label_1
_geom_bond_atom_site_label_2
_geom_bond_distance
Ni1 C8 1.874(2)
Ni1 N1 1.9274(19)
Ni1 C17 2.047(3)
Ni1 C15 2.121(2)
Ni1 C16 2.122(2)
Ni1 C14 2.129(2)
Ni1 C18 2.143(2)
S1 C7 1.712(2)
S1 C6 1.745(2)
N1 C7 1.310(3)
N1 C1 1.404(3)
N2 C7 1.378(3)
N2 C8 1.383(3)
N2 C9 1.390(3)
N3 C8 1.346(3)
N3 C10 1.395(3)
N3 C11 1.472(3)
C1 C2 1.385(3)
C1 C6 1.404(3)
C2 C3 1.385(3)
C2 H2 0.9500
C3 C4 1.402(4)
C3 H3 0.9500
C4 C5 1.377(4)
C4 H4 0.9500
C5 C6 1.398(3)
C5 H5 0.9500
C9 C10 1.333(3)
C9 H9 0.9500
C10 H10 0.9500
C11 C12 1.490(3)
C11 H11A 0.9900
C11 H11B 0.9900
C12 C13 1.302(4)
C12 H12 0.9500
C13 H13A 0.9500
C13 H13B 0.9500
C14 C18 1.388(4)
C14 C15 1.440(4)
C14 H14 1.0000
C15 C16 1.386(4)
C15 H15 1.0000
C16 C17 1.425(4)
C16 H16 1.0000
C17 C18 1.422(4)
C17 H17 1.0000
C18 H18 1.0000
P1 F6 1.5871(18)
P1 F2 1.5884(17)
P1 F5 1.5889(17)
P1 F4 1.6003(18)
P1 F3 1.6010(15)
P1 F1 1.6097(15)
